data_7240341
loop_
_publ_author_name
'Bhat, Ishtiyaq Ahmad'
'Ganie, Arshid A.'
'Dar, Aijaz A. A.'

_publ_section_title
;
 Achievement of enhanced solubility and improved optics in the molecular
 complexes based on sulfonate-pyridinium supramolecular synthon
;
_journal_name_full CrystEngComm
_journal_paper_doi 10.1039/D0CE00346H
_journal_year 2020
_chemical_formula_sum 'C31 H34 N4 O11 S2'
_chemical_formula_weight 702.74
_space_group_crystal_system monoclinic
_space_group_IT_number 15
_space_group_name_Hall '-C 2yc'
_space_group_name_H-M_alt 'C 1 2/c 1'
_atom_sites_solution_hydrogens difmap
_audit_creation_method SHELXL-2018/1
_audit_update_record
;
2020-03-04 deposited with the CCDC.	2020-04-16 downloaded from the CCDC.
;
_cell_angle_alpha 90
_cell_angle_beta 84.6600(10)
_cell_angle_gamma 90
_cell_formula_units_Z 4
_cell_length_a 10.7014(3)
_cell_length_b 16.4238(2)
_cell_length_c 17.7316(4)
_cell_measurement_reflns_used 3255
_cell_measurement_temperature 150(2)
_cell_measurement_theta_max 30.1750
_cell_measurement_theta_min 1.8070
_cell_volume 3102.94(12)
_computing_structure_refinement 'SHELXL-2018/1 (Sheldrick, 2018)'
_diffrn_ambient_temperature 150(2)
_diffrn_measured_fraction_theta_full 0.999
_diffrn_measured_fraction_theta_max 0.999
_diffrn_measurement_device_type 'Rigaku Saturn724+ (2x2 bin mode)'
_diffrn_measurement_method 'profile data from \w-scans'
_diffrn_radiation_type MoK\a
_diffrn_radiation_wavelength 0.71073
_diffrn_reflns_av_R_equivalents 0.0457
_diffrn_reflns_av_unetI/netI 0.0196
_diffrn_reflns_Laue_measured_fraction_full 0.999
_diffrn_reflns_Laue_measured_fraction_max 0.999
_diffrn_reflns_limit_h_max 12
_diffrn_reflns_limit_h_min -12
_diffrn_reflns_limit_k_max 19
_diffrn_reflns_limit_k_min -19
_diffrn_reflns_limit_l_max 21
_diffrn_reflns_limit_l_min -21
_diffrn_reflns_number 22453
_diffrn_reflns_point_group_measured_fraction_full 0.999
_diffrn_reflns_point_group_measured_fraction_max 0.999
_diffrn_reflns_theta_full 24.999
_diffrn_reflns_theta_max 24.999
_diffrn_reflns_theta_min 2.472
_exptl_absorpt_coefficient_mu 0.242
_exptl_crystal_colour 'light yellow'
_exptl_crystal_density_diffrn 1.504
_exptl_crystal_description block
_exptl_crystal_F_000 1472
_exptl_crystal_size_max 0.250
_exptl_crystal_size_mid 0.120
_exptl_crystal_size_min 0.050
_refine_diff_density_max 0.241
_refine_diff_density_min -0.368
_refine_diff_density_rms 0.054
_refine_ls_extinction_method none
_refine_ls_goodness_of_fit_ref 1.044
_refine_ls_hydrogen_treatment refall
_refine_ls_matrix_type full
_refine_ls_number_parameters 286
_refine_ls_number_reflns 2740
_refine_ls_number_restraints 0
_refine_ls_restrained_S_all 1.044
_refine_ls_R_factor_all 0.0385
_refine_ls_R_factor_gt 0.0348
_refine_ls_shift/su_max 0.001
_refine_ls_shift/su_mean 0.000
_refine_ls_structure_factor_coef Fsqd
_refine_ls_weighting_details 'w=1/[\s^2^(Fo^2^)+(0.0525P)^2^+2.7121P] where P=(Fo^2^+2Fc^2^)/3'
_refine_ls_weighting_scheme calc
_refine_ls_wR_factor_gt 0.0911
_refine_ls_wR_factor_ref 0.0941
_reflns_Friedel_coverage 0.000
_reflns_number_gt 2494
_reflns_number_total 2740
_reflns_threshold_expression 'I > 2\s(I)'
_cod_data_source_file d0ce00346h2.cif
_cod_data_source_block aag-317_mo
_cod_original_sg_symbol_H-M 'C 2/c'
_cod_database_code 7240341
_shelx_shelxl_version_number 2018/1
_shelx_space_group_comment
;
The symmetry employed for this shelxl refinement is uniquely defined
by the following loop, which should always be used as a source of
symmetry information in preference to the above space-group names.
They are only intended as comments.
;
_shelx_estimated_absorpt_t_min 0.942
_shelx_estimated_absorpt_t_max 0.988

loop_
_space_group_symop_operation_xyz
'x, y, z'
'-x, y, -z+1/2'
'x+1/2, y+1/2, z'
'-x+1/2, y+1/2, -z+1/2'
'-x, -y, -z'
'x, -y, z-1/2'
'-x+1/2, -y+1/2, -z'
'x+1/2, -y+1/2, z-1/2'

loop_
_atom_site_label
_atom_site_type_symbol
_atom_site_fract_x
_atom_site_fract_y
_atom_site_fract_z
_atom_site_U_iso_or_equiv
_atom_site_adp_type
_atom_site_occupancy
_atom_site_site_symmetry_order
_atom_site_calc_flag
_atom_site_refinement_flags_posn
_atom_site_refinement_flags_adp
_atom_site_refinement_flags_occupancy
_atom_site_disorder_assembly
_atom_site_disorder_group
S1 S 0.26970(4) 0.54744(3) 0.95445(2) 0.02547(15) Uani 1 1 d . . . . .
O1 O 0.36001(12) 0.78383(8) 0.70208(6) 0.0292(3) Uani 1 1 d . . . . .
O6 O 0.500000 0.90235(10) 0.750000 0.0301(4) Uani 1 2 d S T P . .
O5 O 0.44001(15) 0.97651(8) 0.87928(7) 0.0331(3) Uani 1 1 d . . . . .
O2 O 0.24479(13) 0.59701(8) 1.02232(7) 0.0370(3) Uani 1 1 d . . . . .
O3 O 0.16313(13) 0.49729(8) 0.93975(7) 0.0398(3) Uani 1 1 d . . . . .
N2 N 0.35942(12) 0.62481(8) 0.66808(7) 0.0221(3) Uani 1 1 d . . . . .
N1 N 0.41380(13) 0.72181(8) 0.53921(8) 0.0234(3) Uani 1 1 d . . . . .
O4 O 0.38464(13) 0.50172(9) 0.95364(8) 0.0424(4) Uani 1 1 d . . . . .
C5 C 0.31500(14) 0.58870(10) 0.80196(9) 0.0200(3) Uani 1 1 d . . . . .
C16 C 0.500000 0.77237(14) 0.250000 0.0219(5) Uani 1 2 d S T P . .
C3 C 0.29725(15) 0.69866(10) 0.89296(9) 0.0237(4) Uani 1 1 d . . . . .
C12 C 0.45560(14) 0.78661(10) 0.39592(8) 0.0208(3) Uani 1 1 d . . . . .
C4 C 0.29457(14) 0.61704(10) 0.87793(9) 0.0207(3) Uani 1 1 d . . . . .
C6 C 0.33786(14) 0.64648(10) 0.74260(8) 0.0192(3) Uani 1 1 d . . . . .
C15 C 0.48074(16) 0.82655(10) 0.31979(8) 0.0229(4) Uani 1 1 d . . . . .
C1 C 0.33963(15) 0.73111(10) 0.76065(9) 0.0220(4) Uani 1 1 d . . . . .
C2 C 0.31948(16) 0.75609(10) 0.83453(9) 0.0243(4) Uani 1 1 d . . . . .
C9 C 0.35680(16) 0.54685(10) 0.65115(10) 0.0259(4) Uani 1 1 d . . . . .
C11 C 0.41003(16) 0.83446(11) 0.45761(9) 0.0265(4) Uani 1 1 d . . . . .
C13 C 0.47776(16) 0.70494(11) 0.40964(9) 0.0265(4) Uani 1 1 d . . . . .
C8 C 0.33302(17) 0.48536(11) 0.70551(10) 0.0283(4) Uani 1 1 d . . . . .
C7 C 0.31310(16) 0.50530(11) 0.78020(10) 0.0260(4) Uani 1 1 d . . . . .
C10 C 0.38974(17) 0.80098(11) 0.52830(9) 0.0275(4) Uani 1 1 d . . . . .
C14 C 0.45709(16) 0.67382(11) 0.48184(10) 0.0266(4) Uani 1 1 d . . . . .
H3 H 0.2854(16) 0.7184(11) 0.9454(10) 0.021(4) Uiso 1 1 d . . . . .
H15B H 0.4091(18) 0.8653(12) 0.3143(11) 0.032(5) Uiso 1 1 d . . . . .
H2 H 0.3177(17) 0.8123(12) 0.8445(10) 0.027(5) Uiso 1 1 d . . . . .
H8 H 0.3304(19) 0.4294(13) 0.6887(11) 0.038(5) Uiso 1 1 d . . . . .
H15A H 0.5570(18) 0.8601(12) 0.3212(10) 0.030(5) Uiso 1 1 d . . . . .
H9 H 0.3762(17) 0.5371(11) 0.5991(12) 0.027(5) Uiso 1 1 d . . . . .
H10 H 0.3581(19) 0.8316(13) 0.5718(12) 0.038(5) Uiso 1 1 d . . . . .
H11 H 0.3928(17) 0.8907(13) 0.4520(11) 0.030(5) Uiso 1 1 d . . . . .
H7 H 0.2982(17) 0.4659(12) 0.8157(11) 0.025(5) Uiso 1 1 d . . . . .
H1N H 0.3983(19) 0.6996(13) 0.5878(13) 0.041(6) Uiso 1 1 d . . . . .
H13 H 0.5041(19) 0.6699(13) 0.3699(12) 0.041(6) Uiso 1 1 d . . . . .
H14 H 0.4722(17) 0.6201(13) 0.4918(10) 0.028(5) Uiso 1 1 d . . . . .
H6A H 0.523(2) 0.9349(16) 0.7068(14) 0.067(8) Uiso 1 1 d . . . . .
H5A H 0.391(2) 0.9512(14) 0.9101(14) 0.047(7) Uiso 1 1 d . . . . .
H1A H 0.395(2) 0.8277(15) 0.7194(13) 0.046(6) Uiso 1 1 d . . . . .
H5B H 0.502(2) 0.9836(15) 0.9000(14) 0.047(7) Uiso 1 1 d . . . . .
H16A H 0.5714(16) 0.7384(11) 0.2526(10) 0.022(4) Uiso 1 1 d . . . . .

loop_
_atom_site_aniso_label
_atom_site_aniso_U_11
_atom_site_aniso_U_22
_atom_site_aniso_U_33
_atom_site_aniso_U_23
_atom_site_aniso_U_13
_atom_site_aniso_U_12
S1 0.0304(3) 0.0294(3) 0.0165(2) 0.00626(16) -0.00147(17) -0.00539(17)
O1 0.0464(8) 0.0237(6) 0.0174(6) 0.0024(5) -0.0030(5) -0.0047(6)
O6 0.0472(11) 0.0203(8) 0.0214(9) 0.000 0.0043(8) 0.000
O5 0.0374(8) 0.0385(8) 0.0222(6) -0.0024(6) 0.0040(6) -0.0060(6)
O2 0.0538(8) 0.0395(8) 0.0165(6) 0.0022(5) 0.0031(5) -0.0116(6)
O3 0.0458(8) 0.0465(8) 0.0268(7) 0.0064(6) -0.0025(6) -0.0222(7)
N2 0.0238(7) 0.0263(7) 0.0161(7) -0.0015(5) -0.0007(5) -0.0019(6)
N1 0.0273(7) 0.0276(7) 0.0153(7) 0.0022(6) -0.0016(6) -0.0021(6)
O4 0.0440(8) 0.0473(8) 0.0356(7) 0.0181(6) -0.0024(6) 0.0103(6)
C5 0.0160(7) 0.0260(8) 0.0181(8) 0.0009(6) -0.0018(6) 0.0001(6)
C16 0.0224(12) 0.0270(12) 0.0161(11) 0.000 -0.0013(9) 0.000
C3 0.0268(9) 0.0277(9) 0.0163(8) -0.0017(7) -0.0003(6) -0.0015(7)
C12 0.0195(8) 0.0267(8) 0.0161(8) 0.0005(6) -0.0020(6) -0.0022(6)
C4 0.0189(8) 0.0262(8) 0.0168(8) 0.0031(6) -0.0008(6) -0.0015(6)
C6 0.0168(7) 0.0249(8) 0.0158(7) 0.0002(6) -0.0015(6) -0.0001(6)
C15 0.0260(9) 0.0268(9) 0.0157(9) 0.0009(6) -0.0007(7) -0.0018(7)
C1 0.0237(8) 0.0242(8) 0.0182(8) 0.0022(6) -0.0021(6) -0.0008(6)
C2 0.0306(9) 0.0215(8) 0.0206(8) -0.0026(7) -0.0019(7) 0.0004(7)
C9 0.0267(9) 0.0294(9) 0.0210(9) -0.0051(7) 0.0001(7) -0.0016(7)
C11 0.0365(10) 0.0236(9) 0.0190(8) -0.0003(7) -0.0006(7) 0.0012(7)
C13 0.0338(9) 0.0262(9) 0.0189(8) -0.0016(7) 0.0001(7) 0.0031(7)
C8 0.0346(10) 0.0222(9) 0.0274(9) -0.0060(7) -0.0004(7) -0.0018(7)
C7 0.0290(9) 0.0244(9) 0.0243(9) 0.0021(7) -0.0006(7) -0.0013(7)
C10 0.0376(10) 0.0278(9) 0.0166(8) -0.0023(7) 0.0008(7) 0.0009(7)
C14 0.0310(9) 0.0244(9) 0.0242(9) 0.0019(7) -0.0015(7) 0.0015(7)

loop_
_atom_type_symbol
_atom_type_description
_atom_type_scat_dispersion_real
_atom_type_scat_dispersion_imag
_atom_type_scat_source
C C 0.0033 0.0016 'International Tables Vol C Tables 4.2.6.8 and 6.1.1.4'
H H 0.0000 0.0000 'International Tables Vol C Tables 4.2.6.8 and 6.1.1.4'
N N 0.0061 0.0033 'International Tables Vol C Tables 4.2.6.8 and 6.1.1.4'
O O 0.0106 0.0060 'International Tables Vol C Tables 4.2.6.8 and 6.1.1.4'
S S 0.1246 0.1234 'International Tables Vol C Tables 4.2.6.8 and 6.1.1.4'

loop_
_geom_angle_atom_site_label_1
_geom_angle_atom_site_label_2
_geom_angle_atom_site_label_3
_geom_angle
_geom_angle_site_symmetry_1
_geom_angle_site_symmetry_3
_geom_angle_publ_flag
O4 S1 O3 112.79(9) . . ?
O4 S1 O2 112.96(9) . . ?
O3 S1 O2 112.31(8) . . ?
O4 S1 C4 105.12(7) . . ?
O3 S1 C4 107.03(8) . . ?
O2 S1 C4 105.92(8) . . ?
C1 O1 H1A 107.4(15) . . ?
H5A O5 H5B 106(2) . . ?
C9 N2 C6 117.93(14) . . ?
C14 N1 C10 121.28(15) . . ?
C14 N1 H1N 119.3(13) . . ?
C10 N1 H1N 119.4(13) . . ?
C6 C5 C4 118.90(14) . . ?
C6 C5 C7 116.59(14) . . ?
C4 C5 C7 124.51(15) . . ?
C15 C16 C15 108.47(19) . 2_655 ?
C15 C16 H16A 110.6(11) . . ?
C15 C16 H16A 109.5(11) 2_655 . ?
C15 C16 H16A 109.5(11) . 2_655 ?
C15 C16 H16A 110.6(11) 2_655 2_655 ?
H16A C16 H16A 108(2) . 2_655 ?
C4 C3 C2 121.31(15) . . ?
C4 C3 H3 120.4(11) . . ?
C2 C3 H3 118.3(11) . . ?
C13 C12 C11 117.35(14) . . ?
C13 C12 C15 124.08(14) . . ?
C11 C12 C15 118.55(14) . . ?
C3 C4 C5 120.07(14) . . ?
C3 C4 S1 119.12(12) . . ?
C5 C4 S1 120.79(12) . . ?
N2 C6 C5 122.94(14) . . ?
N2 C6 C1 117.76(14) . . ?
C5 C6 C1 119.30(14) . . ?
C12 C15 C16 118.32(14) . . ?
C12 C15 H15B 106.8(11) . . ?
C16 C15 H15B 109.7(11) . . ?
C12 C15 H15A 107.5(11) . . ?
C16 C15 H15A 107.3(11) . . ?
H15B C15 H15A 106.7(15) . . ?
O1 C1 C2 122.79(15) . . ?
O1 C1 C6 117.09(14) . . ?
C2 C1 C6 120.11(15) . . ?
C1 C2 C3 120.31(15) . . ?
C1 C2 H2 118.1(11) . . ?
C3 C2 H2 121.5(11) . . ?
N2 C9 C8 123.38(16) . . ?
N2 C9 H9 112.5(11) . . ?
C8 C9 H9 124.1(11) . . ?
C10 C11 C12 120.36(16) . . ?
C10 C11 H11 118.2(11) . . ?
C12 C11 H11 121.5(11) . . ?
C14 C13 C12 120.42(16) . . ?
C14 C13 H13 119.0(13) . . ?
C12 C13 H13 120.6(13) . . ?
C7 C8 C9 119.80(16) . . ?
C7 C8 H8 121.4(12) . . ?
C9 C8 H8 118.8(12) . . ?
C8 C7 C5 119.34(16) . . ?
C8 C7 H7 120.3(12) . . ?
C5 C7 H7 120.4(12) . . ?
N1 C10 C11 120.34(16) . . ?
N1 C10 H10 116.8(12) . . ?
C11 C10 H10 122.8(12) . . ?
N1 C14 C13 120.23(16) . . ?
N1 C14 H14 118.4(12) . . ?
C13 C14 H14 121.3(12) . . ?

loop_
_geom_bond_atom_site_label_1
_geom_bond_atom_site_label_2
_geom_bond_distance
_geom_bond_site_symmetry_2
_geom_bond_publ_flag
S1 O4 1.4400(14) . ?
S1 O3 1.4499(13) . ?
S1 O2 1.4569(13) . ?
S1 C4 1.7752(16) . ?
O1 C1 1.354(2) . ?
O1 H1A 0.88(3) . ?
O6 H6A 0.95(3) . ?
O5 H5A 0.83(3) . ?
O5 H5B 0.80(3) . ?
N2 C9 1.316(2) . ?
N2 C6 1.367(2) . ?
N1 C14 1.335(2) . ?
N1 C10 1.343(2) . ?
N1 H1N 0.94(2) . ?
C5 C6 1.421(2) . ?
C5 C4 1.423(2) . ?
C5 C7 1.424(2) . ?
C16 C15 1.523(2) . ?
C16 C15 1.523(2) 2_655 ?
C16 H16A 0.952(17) . ?
C16 H16A 0.952(17) 2_655 ?
C3 C4 1.368(2) . ?
C3 C2 1.405(2) . ?
C3 H3 0.982(18) . ?
C12 C13 1.388(2) . ?
C12 C11 1.397(2) . ?
C12 C15 1.502(2) . ?
C6 C1 1.427(2) . ?
C15 H15B 1.01(2) . ?
C15 H15A 0.99(2) . ?
C1 C2 1.371(2) . ?
C2 H2 0.94(2) . ?
C9 C8 1.403(2) . ?
C9 H9 0.94(2) . ?
C11 C10 1.367(2) . ?
C11 H11 0.95(2) . ?
C13 C14 1.377(2) . ?
C13 H13 0.93(2) . ?
C8 C7 1.362(2) . ?
C8 H8 0.97(2) . ?
C7 H7 0.906(19) . ?
C10 H10 0.96(2) . ?
C14 H14 0.92(2) . ?
